data_5000417
loop_
_publ_author_name
'Madden, J. J.'
'McGandy, E. L.'
'Seeman, N. C.'
'Harding, M. M.'
'Hoy, A.'

_publ_section_title
;
 The crystal structure of the monoclinic form of L-histidine
;
_journal_issue 8
_journal_name_full 'Acta Crystallographica Section B'
_journal_page_first 2382
_journal_page_last 2389
_journal_paper_doi 10.1107/S056774087200617X
_journal_volume 28
_journal_year 1972
_chemical_formula_sum 'C6 H9 N3 O2'
_space_group_IT_number 4
_symmetry_cell_setting monoclinic
_symmetry_space_group_name_Hall 'P 2yb'
_symmetry_space_group_name_H-M 'P 1 21 1'
_cell_angle_alpha 90
_cell_angle_beta 97.162
_cell_angle_gamma 90
_cell_formula_units_Z 2
_cell_length_a 5.172(5)
_cell_length_b 7.384(7)
_cell_length_c 9.474(10)
_cod_duplicate_entry 5000009
_cod_original_sg_symbol_H-M 'P 21'
_cod_database_code 5000417

loop_
_symmetry_equiv_pos_site_id
_symmetry_equiv_pos_as_xyz
1 x,y,z
2 -x,1/2+y,-z

loop_
_atom_site_label
_atom_site_type_symbol
_atom_site_fract_x
_atom_site_fract_y
_atom_site_fract_z
C1 C 0.45300 -0.23140 0.49680
C2 C 0.39000 -0.17130 0.64570
C3 C 0.35700 -0.33660 0.73900
C4 C 0.29700 -0.28600 0.88350
C5 C 0.07200 -0.16770 1.03520
C6 C 0.43300 -0.33160 1.01730
H1 H 0.53200 -0.09060 0.69270
H2 H 0.12000 0.03300 0.57700
H3 H -0.04000 -0.10000 0.55000
H4 H 0.53400 -0.40520 0.75100
H5 H 0.22200 -0.41620 0.69260
H6 H -0.06700 -0.10060 1.07660
H7 H 0.59000 -0.40300 1.03660
H8 H 0.31400 -0.26570 1.21890
H9 H 0.00000 -0.02500 0.71200
N1 N 0.13600 -0.06810 0.62510
N2 N 0.08300 -0.18390 0.89570
N3 N 0.27900 -0.25610 1.11310
O1 O 0.26400 -0.26030 0.40040
O2 O 0.68700 -0.25570 0.48940

loop_
_atom_type_symbol
_atom_type_radius_bond
C 0.68
H 0.20
N 0.68
O 0.68
